data_9006297
loop_
_publ_author_name
'Boisen, M. B.'
'Gibbs, G. V.'
'Bukowinski, M. S. T.'

_publ_section_title
;
 Framework silica structures generated using simulated annealing
 with a potential energy function based on an H6Si2O7 molecule
 Sample: 14
;
_journal_name_full 'Physics and Chemistry of Minerals'
_journal_page_first 269
_journal_page_last 284
_journal_volume 21
_journal_year 1994
_chemical_formula_structural SiO2
_chemical_formula_sum 'O2 Si'
_space_group_IT_number 1
_symmetry_space_group_name_Hall 'P 1'
_symmetry_space_group_name_H-M 'P 1'
_cell_angle_alpha 92.6936
_cell_angle_beta 90.7338
_cell_angle_gamma 90.0688
_cell_length_a 5.8657
_cell_length_b 5.1519
_cell_length_c 5.3377
_cell_formula_units_Z 4
_cell_volume 161.111
_database_code_amcsd 0007879
_exptl_crystal_density_diffrn 2.477
_cod_original_formula_sum 'Si O2'
_cod_database_code 9006297
_amcsd_formula_title SiO2

loop_
_space_group_symop_operation_xyz
x,y,z

loop_
_atom_site_label
_atom_site_fract_x
_atom_site_fract_y
_atom_site_fract_z
Si1 0.09993 0.21417 0.23644
Si2 0.84312 0.85110 0.49421
Si3 0.10030 0.47770 0.74039
Si4 0.53953 0.35064 0.49265
O1 0.00245 0.33899 0.98339
O2 0.68637 0.59987 0.40748
O3 0.99205 0.35273 0.48362
O4 0.37609 0.24120 0.26115
O5 0.37645 0.45195 0.72274
O6 0.00933 0.77384 0.72822
O7 0.00859 0.91962 0.26120
O8 0.69721 0.10951 0.57922

loop_
_cod_related_entry_id
_cod_related_entry_database
_cod_related_entry_code
1 AMCSD 0007879
